data_4332188
loop_
_publ_author_name
'Maheswari, Palanisamy Uma'
'Modec, Barbara'
'Pevec, Andrej'
'Kozlev\<car, Bojan'
'Massera, Chiara'
'Gamez, Patrick'
'Reedijk, Jan'

_publ_section_title
;
 Crystallographic Evidence of Nitrate&#x2212;\p Interactions Involving the
 Electron-Deficient 1,3,5-Triazine Ring
;
_journal_issue 17
_journal_name_full 'Inorganic Chemistry'
_journal_page_first 6637
_journal_page_last 6645
_journal_paper_doi 10.1021/ic060101j
_journal_volume 45
_journal_year 2006
_chemical_formula_sum 'C39 H48 Cu3 N18 O24'
_chemical_formula_weight 1343.57
_chemical_name_systematic
;
 ?
;
_space_group_IT_number 14
_symmetry_cell_setting monoclinic
_symmetry_space_group_name_Hall '-P 2yn'
_symmetry_space_group_name_H-M 'P 1 21/n 1'
_atom_sites_solution_hydrogens geom
_atom_sites_solution_primary direct
_atom_sites_solution_secondary difmap
_audit_creation_method SHELXL-97
_cell_angle_alpha 90.000(5)
_cell_angle_beta 101.635(5)
_cell_angle_gamma 90.000(5)
_cell_formula_units_Z 4
_cell_length_a 13.476(5)
_cell_length_b 25.455(5)
_cell_length_c 16.537(5)
_cell_measurement_reflns_used 8941
_cell_measurement_temperature 293(2)
_cell_measurement_theta_max 27.04
_cell_measurement_theta_min 1.49
_cell_volume 5556(3)
_computing_data_collection SMART
_computing_data_reduction 'SAINT (Bruker, 1998)'
_computing_structure_refinement 'SHELXL-97 (Sheldrick, 1997)'
_computing_structure_solution 'SIR97 (Giacovazzo et al., 1999)'
_diffrn_ambient_temperature 293(2)
_diffrn_detector_area_resol_mean '8.192 pixels/mm'
_diffrn_measured_fraction_theta_full 0.848
_diffrn_measured_fraction_theta_max 0.848
_diffrn_measurement_device_type 'Bruker AXS Smart 1000'
_diffrn_measurement_method omega-scan
_diffrn_radiation_monochromator graphite
_diffrn_radiation_source 'fine-focus sealed tube'
_diffrn_radiation_type MoK\a
_diffrn_radiation_wavelength 0.71073
_diffrn_reflns_av_R_equivalents 0.0186
_diffrn_reflns_av_sigmaI/netI 0.0274
_diffrn_reflns_limit_h_max 16
_diffrn_reflns_limit_h_min -15
_diffrn_reflns_limit_k_max 32
_diffrn_reflns_limit_k_min -32
_diffrn_reflns_limit_l_max 17
_diffrn_reflns_limit_l_min -21
_diffrn_reflns_number 23959
_diffrn_reflns_theta_full 27.04
_diffrn_reflns_theta_max 27.04
_diffrn_reflns_theta_min 1.49
_diffrn_standards_decay_% 0
_diffrn_standards_interval_count 0
_diffrn_standards_interval_time 0
_diffrn_standards_number 0
_exptl_absorpt_coefficient_mu 1.235
_exptl_absorpt_correction_T_max 1.0000000
_exptl_absorpt_correction_T_min 0.7740000
_exptl_absorpt_correction_type multi-scan
_exptl_absorpt_process_details 'Bruker AXS SADABS'
_exptl_crystal_colour blue
_exptl_crystal_density_diffrn 1.606
_exptl_crystal_density_method 'not measured'
_exptl_crystal_description prismatic
_exptl_crystal_F_000 2748
_exptl_crystal_size_max 0.30
_exptl_crystal_size_mid 0.16
_exptl_crystal_size_min 0.15
_refine_diff_density_max 0.765
_refine_diff_density_min -0.476
_refine_diff_density_rms 0.056
_refine_ls_extinction_method none
_refine_ls_goodness_of_fit_ref 1.115
_refine_ls_hydrogen_treatment constr
_refine_ls_matrix_type full
_refine_ls_number_parameters 679
_refine_ls_number_reflns 10342
_refine_ls_number_restraints 0
_refine_ls_restrained_S_all 1.115
_refine_ls_R_factor_all 0.0704
_refine_ls_R_factor_gt 0.0548
_refine_ls_shift/su_max 0.001
_refine_ls_shift/su_mean 0.000
_refine_ls_structure_factor_coef Fsqd
_refine_ls_weighting_details 'calc w=1/[\s^2^(Fo^2^)+(0.0488P)^2^+5.9255P] where P=(Fo^2^+2Fc^2^)/3'
_refine_ls_weighting_scheme calc
_refine_ls_wR_factor_gt 0.1310
_refine_ls_wR_factor_ref 0.1331
_reflns_number_gt 7897
_reflns_number_total 10342
_reflns_threshold_expression >2sigma(I)
_cod_data_source_file ic060101jsup3.cif
_cod_data_source_block cu18
_cod_original_sg_symbol_H-M P21/n
_cod_database_code 4332188

loop_
_symmetry_equiv_pos_as_xyz
'x, y, z'
'-x+1/2, y+1/2, -z+1/2'
'-x, -y, -z'
'x-1/2, -y-1/2, z-1/2'

loop_
_atom_site_label
_atom_site_type_symbol
_atom_site_fract_x
_atom_site_fract_y
_atom_site_fract_z
_atom_site_U_iso_or_equiv
_atom_site_adp_type
_atom_site_occupancy
_atom_site_symmetry_multiplicity
_atom_site_calc_flag
_atom_site_refinement_flags
Cu1 Cu 0.45188(4) 0.24547(2) 0.73248(4) 0.06089(16) Uani 1 1 d .
Cu2 Cu 0.05734(4) 0.13816(2) 0.91710(4) 0.05915(16) Uani 1 1 d .
Cu3 Cu 0.35682(4) 0.022254(19) 0.62289(3) 0.05172(14) Uani 1 1 d .
N1 N 0.2432(2) 0.18319(14) 0.8008(2) 0.0598(9) Uani 1 1 d .
N2 N 0.3818(2) 0.12449(11) 0.8042(2) 0.0562(9) Uani 1 1 d .
N3 N 0.2128(2) 0.09460(12) 0.7657(2) 0.0499(8) Uani 1 1 d .
N4 N 0.4184(4) 0.2199(2) 0.8386(3) 0.0930(14) Uani 1 1 d .
N5 N 0.5642(2) 0.19651(13) 0.7586(2) 0.0499(8) Uani 1 1 d .
N6 N 0.3344(3) 0.29115(13) 0.7339(2) 0.0559(8) Uani 1 1 d .
N7 N 0.0810(2) 0.15311(12) 0.7663(2) 0.0548(8) Uani 1 1 d .
N8 N -0.0134(2) 0.07726(11) 0.85372(18) 0.0386(6) Uani 1 1 d .
N9 N -0.0487(2) 0.19099(12) 0.8688(2) 0.0522(8) Uani 1 1 d .
N10 N 0.3487(2) 0.03753(11) 0.7715(2) 0.0472(8) Uani 1 1 d .
N11 N 0.4612(2) -0.02764(11) 0.6881(2) 0.0460(8) Uani 1 1 d .
N12 N 0.2384(3) -0.02106(14) 0.6389(2) 0.0598(9) Uani 1 1 d .
N13 N 0.5776(3) 0.33087(16) 0.7394(4) 0.0735(11) Uani 1 1 d .
O1 O 0.5294(3) 0.30181(14) 0.6781(2) 0.0817(10) Uani 1 1 d .
O2 O 0.5716(3) 0.31567(17) 0.8049(3) 0.0988(12) Uani 1 1 d .
O3 O 0.6266(3) 0.36596(15) 0.7228(4) 0.141(2) Uani 1 1 d .
N14 N 0.3190(3) -0.00120(19) 0.4189(2) 0.0704(11) Uani 1 1 d .
O4 O 0.3703(3) -0.01325(16) 0.4888(2) 0.0856(11) Uani 1 1 d .
O5 O 0.2511(3) 0.03001(18) 0.4137(3) 0.1081(15) Uani 1 1 d .
O6 O 0.3405(3) -0.02586(15) 0.3606(2) 0.0795(10) Uani 1 1 d .
O1W O 0.3758(3) 0.2051(2) 0.6274(3) 0.1338(18) Uani 1 1 d .
O2W O 0.1780(2) 0.09300(12) 0.9586(2) 0.0762(9) Uani 1 1 d .
O3W O 0.1381(3) 0.19839(13) 0.9708(2) 0.0831(10) Uani 1 1 d .
O4W O -0.0040(3) 0.12277(17) 1.0377(2) 0.0974(12) Uani 1 1 d .
O5W O 0.2666(3) 0.07561(14) 0.5594(2) 0.0846(10) Uani 1 1 d .
O6W O 0.4705(2) 0.07195(11) 0.6173(2) 0.0749(9) Uani 1 1 d .
C1 C 0.3377(3) 0.17037(17) 0.8134(2) 0.0567(11) Uani 1 1 d .
C2 C 0.3150(3) 0.08717(14) 0.7825(2) 0.0487(9) Uani 1 1 d .
C3 C 0.1859(3) 0.14387(14) 0.7773(3) 0.0529(10) Uani 1 1 d .
C4 C 0.5131(3) 0.19510(19) 0.8951(3) 0.0694(12) Uani 1 1 d .
H4A H 0.5508 0.2211 0.9318 0.091(5) Uiso 1 1 calc R
H4B H 0.4941 0.1666 0.9278 0.091(5) Uiso 1 1 calc R
C5 C 0.5751(3) 0.17481(15) 0.8325(3) 0.0580(11) Uani 1 1 d .
C6 C 0.6465(4) 0.1338(2) 0.8562(4) 0.0824(16) Uani 1 1 d .
H6 H 0.6553 0.1186 0.9083 0.051(2) Uiso 1 1 calc R
C7 C 0.7054(3) 0.1163(2) 0.7969(4) 0.0815(16) Uani 1 1 d .
H7 H 0.7492 0.0878 0.8082 0.051(2) Uiso 1 1 calc R
C8 C 0.6949(4) 0.14216(18) 0.7263(4) 0.0823(16) Uani 1 1 d .
H8 H 0.7358 0.1344 0.6888 0.051(2) Uiso 1 1 calc R
C9 C 0.6233(4) 0.1803(2) 0.7097(3) 0.0729(13) Uani 1 1 d .
H9 H 0.6154 0.1966 0.6585 0.051(2) Uiso 1 1 calc R
C10 C 0.3664(3) 0.25945(19) 0.8788(3) 0.0690(12) Uani 1 1 d .
H10A H 0.4148 0.2808 0.9161 0.091(5) Uiso 1 1 calc R
H10B H 0.3207 0.2430 0.9096 0.091(5) Uiso 1 1 calc R
C11 C 0.3083(3) 0.29231(14) 0.8089(3) 0.0547(10) Uani 1 1 d .
C12 C 0.2215(5) 0.31910(17) 0.8186(4) 0.0885(19) Uani 1 1 d .
H12 H 0.1997 0.3159 0.8683 0.051(2) Uiso 1 1 calc R
C13 C 0.1708(4) 0.34764(19) 0.7622(6) 0.123(3) Uani 1 1 d .
H13 H 0.1198 0.3698 0.7722 0.051(2) Uiso 1 1 calc R
C14 C 0.1965(4) 0.3440(2) 0.6807(5) 0.095(2) Uani 1 1 d .
H14 H 0.1535 0.3585 0.6351 0.051(2) Uiso 1 1 calc R
C15 C 0.2869(4) 0.31830(19) 0.6708(4) 0.0812(15) Uani 1 1 d .
H15 H 0.3110 0.3207 0.6220 0.051(2) Uiso 1 1 calc R
C16 C 0.0113(3) 0.11472(15) 0.7195(3) 0.0547(10) Uani 1 1 d .
H16A H 0.0461 0.0962 0.6821 0.091(5) Uiso 1 1 calc R
H16B H -0.0453 0.1334 0.6862 0.091(5) Uiso 1 1 calc R
C17 C -0.0311(2) 0.07344(13) 0.7738(2) 0.0392(8) Uani 1 1 d .
C18 C -0.0841(3) 0.03262(15) 0.7308(2) 0.0524(10) Uani 1 1 d .
H18 H -0.0943 0.0310 0.6735 0.051(2) Uiso 1 1 calc R
C19 C -0.1209(3) -0.00523(18) 0.7744(3) 0.0616(11) Uani 1 1 d .
H19 H -0.1560 -0.0336 0.7469 0.051(2) Uiso 1 1 calc R
C20 C -0.1073(3) -0.00201(17) 0.8557(3) 0.0623(11) Uani 1 1 d .
H20 H -0.1342 -0.0272 0.8859 0.051(2) Uiso 1 1 calc R
C21 C -0.0505(3) 0.04080(18) 0.8953(3) 0.0576(10) Uani 1 1 d .
H21 H -0.0391 0.0432 0.9526 0.051(2) Uiso 1 1 calc R
C22 C 0.0434(3) 0.20777(15) 0.7589(4) 0.0689(13) Uani 1 1 d .
H22A H 0.0979 0.2312 0.7834 0.091(5) Uiso 1 1 calc R
H22B H 0.0234 0.2167 0.7008 0.091(5) Uiso 1 1 calc R
C23 C -0.0416(3) 0.21604(13) 0.7982(4) 0.0707(15) Uani 1 1 d .
C24 C -0.1142(4) 0.25599(19) 0.7658(4) 0.0862(17) Uani 1 1 d .
H24 H -0.1124 0.2729 0.7163 0.051(2) Uiso 1 1 calc R
C25 C -0.1864(4) 0.2683(2) 0.8107(5) 0.105(3) Uani 1 1 d .
H25 H -0.2311 0.2955 0.7922 0.051(2) Uiso 1 1 calc R
C26 C -0.1957(4) 0.2433(2) 0.8791(4) 0.0922(19) Uani 1 1 d .
H26 H -0.2464 0.2519 0.9074 0.051(2) Uiso 1 1 calc R
C27 C -0.1258(3) 0.2035(2) 0.9067(3) 0.0728(14) Uani 1 1 d .
H27 H -0.1325 0.1846 0.9534 0.051(2) Uiso 1 1 calc R
C28 C 0.4586(3) 0.02823(19) 0.8048(3) 0.0675(12) Uani 1 1 d .
H28A H 0.4962 0.0596 0.7966 0.091(5) Uiso 1 1 calc R
H28B H 0.4686 0.0219 0.8638 0.091(5) Uiso 1 1 calc R
C29 C 0.4995(3) -0.01668(14) 0.7656(2) 0.0429(8) Uani 1 1 d .
C30 C 0.5790(3) -0.04690(17) 0.8084(3) 0.0674(12) Uani 1 1 d .
H30 H 0.6040 -0.0406 0.8642 0.051(2) Uiso 1 1 calc R
C31 C 0.6205(4) -0.08584(19) 0.7688(4) 0.0798(15) Uani 1 1 d .
H31 H 0.6744 -0.1059 0.7966 0.051(2) Uiso 1 1 calc R
C32 C 0.5811(3) -0.09427(16) 0.6884(3) 0.0613(11) Uani 1 1 d .
H32 H 0.6080 -0.1203 0.6597 0.051(2) Uiso 1 1 calc R
C33 C 0.5023(3) -0.06493(15) 0.6495(3) 0.0564(10) Uani 1 1 d .
H33 H 0.4760 -0.0711 0.5939 0.051(2) Uiso 1 1 calc R
C34 C 0.2825(4) -0.00684(18) 0.7873(3) 0.0740(14) Uani 1 1 d .
H34A H 0.2431 0.0042 0.8273 0.091(5) Uiso 1 1 calc R
H34B H 0.3248 -0.0361 0.8108 0.091(5) Uiso 1 1 calc R
C35 C 0.2110(3) -0.02506(14) 0.7090(3) 0.0516(10) Uani 1 1 d .
C36 C 0.1238(3) -0.05065(18) 0.7193(3) 0.0675(12) Uani 1 1 d .
H36 H 0.1063 -0.0510 0.7709 0.051(2) Uiso 1 1 calc R
C37 C 0.0667(5) -0.0740(3) 0.6580(5) 0.115(2) Uani 1 1 d .
H37 H 0.0107 -0.0932 0.6657 0.051(2) Uiso 1 1 calc R
C38 C 0.0914(5) -0.0698(3) 0.5754(5) 0.128(3) Uani 1 1 d .
H38 H 0.0517 -0.0848 0.5286 0.051(2) Uiso 1 1 calc R
C39 C 0.1770(4) -0.0423(2) 0.5733(3) 0.0836(16) Uani 1 1 d .
H39 H 0.1944 -0.0377 0.5221 0.051(2) Uiso 1 1 calc R
N15 N 0.1227(7) 0.1876(3) 0.5524(5) 0.143(2) Uiso 1 1 d .
O7 O 0.0374(9) 0.1822(4) 0.5276(7) 0.265(4) Uiso 1 1 d .
O8 O 0.1612(6) 0.2273(3) 0.5342(5) 0.197(3) Uiso 1 1 d .
O9 O 0.1838(7) 0.1643(3) 0.6033(5) 0.209(3) Uiso 1 1 d .
N16 N 0.3756(5) 0.1637(2) 1.0562(4) 0.1137(17) Uiso 1 1 d .
O10 O 0.3110(5) 0.1901(3) 1.0793(4) 0.158(2) Uiso 1 1 d .
O11 O 0.3625(4) 0.13202(18) 1.0054(3) 0.1122(14) Uiso 1 1 d .
O12 O 0.4631(5) 0.1774(3) 1.1002(4) 0.164(2) Uiso 1 1 d .
N17 N 0.2201(4) -0.0417(2) 0.9730(3) 0.0914(13) Uiso 1 1 d .
O13 O 0.2940(4) -0.0205(2) 1.0070(3) 0.1386(18) Uiso 1 1 d .
O14 O 0.2070(3) -0.08794(19) 0.9688(3) 0.1093(13) Uiso 1 1 d .
O15 O 0.1476(3) -0.01199(15) 0.9395(2) 0.0908(11) Uiso 1 1 d .
N18 N 0.0257(8) 0.3176(4) 0.9874(6) 0.175(3) Uiso 1 1 d .
O17 O -0.0395(3) 0.35084(17) 1.0033(3) 0.0998(12) Uiso 1 1 d .
O16 O 0.0243(5) 0.2749(3) 1.0210(4) 0.156(2) Uiso 1 1 d .
O18 O 0.1051(9) 0.3338(4) 0.9745(7) 0.275(5) Uiso 1 1 d .

loop_
_atom_site_aniso_label
_atom_site_aniso_U_11
_atom_site_aniso_U_22
_atom_site_aniso_U_33
_atom_site_aniso_U_23
_atom_site_aniso_U_13
_atom_site_aniso_U_12
Cu1 0.0504(3) 0.0606(3) 0.0751(4) 0.0036(3) 0.0208(3) 0.0049(2)
Cu2 0.0446(3) 0.0547(3) 0.0766(4) -0.0144(3) 0.0085(2) 0.0036(2)
Cu3 0.0438(3) 0.0512(3) 0.0634(3) 0.0016(2) 0.0184(2) 0.0012(2)
N1 0.0282(19) 0.067(2) 0.090(3) 0.0013(19) 0.0239(17) 0.0115(15)
N2 0.0448(19) 0.0334(16) 0.094(3) -0.0112(16) 0.0216(18) 0.0007(13)
N3 0.0418(19) 0.0437(17) 0.063(2) 0.0008(15) 0.0073(15) -0.0073(14)
N4 0.088(3) 0.112(4) 0.079(3) -0.005(3) 0.017(3) 0.026(3)
N5 0.0319(17) 0.0577(19) 0.064(2) 0.0029(16) 0.0198(15) 0.0029(14)
N6 0.050(2) 0.0538(19) 0.064(2) 0.0109(17) 0.0121(17) 0.0031(16)
N7 0.0368(18) 0.0471(17) 0.086(2) 0.0021(16) 0.0254(17) -0.0060(14)
N8 0.0269(15) 0.0414(15) 0.0467(18) -0.0042(13) 0.0058(13) 0.0020(12)
N9 0.0463(19) 0.0420(17) 0.067(2) -0.0041(16) 0.0081(16) 0.0032(14)
N10 0.0389(18) 0.0413(16) 0.067(2) -0.0079(14) 0.0233(15) 0.0058(13)
N11 0.0356(17) 0.0371(15) 0.073(2) 0.0050(14) 0.0279(16) 0.0034(12)
N12 0.046(2) 0.069(2) 0.069(2) -0.0171(18) 0.0215(18) -0.0172(17)
N13 0.051(2) 0.056(2) 0.112(4) 0.008(2) 0.011(2) 0.0052(19)
O1 0.057(2) 0.084(2) 0.108(3) 0.023(2) 0.027(2) 0.0018(18)
O2 0.093(3) 0.103(3) 0.105(3) 0.015(3) 0.032(2) 0.018(2)
O3 0.085(3) 0.059(2) 0.284(7) 0.013(3) 0.047(4) -0.025(2)
N14 0.059(3) 0.102(3) 0.050(2) -0.009(2) 0.012(2) -0.032(2)
O4 0.074(2) 0.128(3) 0.058(2) 0.000(2) 0.0211(18) 0.028(2)
O5 0.083(3) 0.123(3) 0.112(3) -0.021(3) 0.007(2) 0.049(3)
O6 0.072(2) 0.107(3) 0.064(2) -0.0091(19) 0.0254(18) -0.0075(19)
O1W 0.092(3) 0.156(4) 0.148(4) -0.061(3) 0.009(3) 0.002(3)
O2W 0.0568(19) 0.0666(19) 0.099(2) -0.0074(17) 0.0014(17) 0.0164(15)
O3W 0.072(2) 0.073(2) 0.099(3) -0.0287(19) 0.0041(19) 0.0030(17)
O4W 0.096(3) 0.115(3) 0.086(3) -0.008(2) 0.029(2) -0.027(2)
O5W 0.076(2) 0.097(3) 0.076(2) 0.0026(19) 0.0039(18) 0.031(2)
O6W 0.065(2) 0.0452(16) 0.117(3) 0.0044(16) 0.0257(19) -0.0125(14)
C1 0.069(3) 0.063(3) 0.038(2) -0.0053(18) 0.0100(19) -0.028(2)
C2 0.059(3) 0.0393(19) 0.050(2) -0.0024(16) 0.0149(19) -0.0035(17)
C3 0.041(2) 0.0319(18) 0.085(3) 0.0040(18) 0.011(2) -0.0054(16)
C4 0.056(3) 0.073(3) 0.083(3) -0.016(2) 0.021(2) -0.005(2)
C5 0.034(2) 0.050(2) 0.096(3) -0.001(2) 0.027(2) -0.0071(17)
C6 0.057(3) 0.077(3) 0.103(4) 0.043(3) -0.006(3) -0.007(3)
C7 0.034(3) 0.073(3) 0.135(5) 0.011(3) 0.011(3) 0.014(2)
C8 0.074(4) 0.048(3) 0.117(5) -0.022(3) 0.001(3) 0.009(2)
C9 0.068(3) 0.085(3) 0.061(3) 0.000(2) 0.002(2) -0.005(3)
C10 0.052(3) 0.078(3) 0.080(3) -0.011(3) 0.021(2) -0.011(2)
C11 0.057(3) 0.0309(18) 0.078(3) -0.0160(18) 0.020(2) -0.0037(17)
C12 0.125(5) 0.039(2) 0.129(5) 0.002(3) 0.089(4) 0.023(3)
C13 0.070(4) 0.038(3) 0.287(10) -0.023(4) 0.096(5) 0.004(2)
C14 0.040(3) 0.080(4) 0.146(6) -0.005(4) -0.029(3) 0.004(2)
C15 0.088(4) 0.057(3) 0.101(4) -0.013(3) 0.024(3) -0.012(3)
C16 0.054(3) 0.050(2) 0.060(3) -0.0040(18) 0.011(2) -0.0135(19)
C17 0.0259(18) 0.0368(17) 0.056(2) -0.0073(15) 0.0106(15) 0.0047(13)
C18 0.059(3) 0.058(2) 0.039(2) 0.0046(17) 0.0079(18) -0.0135(19)
C19 0.048(3) 0.064(3) 0.070(3) -0.014(2) 0.005(2) -0.006(2)
C20 0.044(2) 0.057(2) 0.090(4) -0.006(2) 0.024(2) -0.0019(19)
C21 0.046(2) 0.075(3) 0.054(2) 0.000(2) 0.0134(19) 0.007(2)
C22 0.039(2) 0.041(2) 0.132(4) 0.009(2) 0.029(3) 0.0055(17)
C23 0.042(2) 0.0184(16) 0.149(5) -0.008(2) 0.013(3) -0.0016(15)
C24 0.063(3) 0.062(3) 0.127(5) 0.026(3) 0.002(3) -0.012(2)
C25 0.031(3) 0.059(3) 0.233(9) -0.034(4) 0.048(4) 0.002(2)
C26 0.060(3) 0.076(4) 0.150(6) -0.049(4) 0.043(4) -0.004(3)
C27 0.046(3) 0.097(4) 0.079(3) -0.037(3) 0.021(2) 0.001(2)
C28 0.057(3) 0.074(3) 0.069(3) -0.018(2) 0.008(2) 0.006(2)
C29 0.035(2) 0.0470(19) 0.046(2) 0.0099(16) 0.0073(16) 0.0052(15)
C30 0.061(3) 0.064(3) 0.072(3) -0.009(2) -0.001(2) 0.015(2)
C31 0.068(3) 0.068(3) 0.106(4) 0.022(3) 0.025(3) 0.030(3)
C32 0.048(3) 0.049(2) 0.092(4) -0.007(2) 0.028(2) 0.0035(19)
C33 0.064(3) 0.047(2) 0.063(3) 0.0025(19) 0.023(2) 0.0003(19)
C34 0.071(3) 0.053(2) 0.106(4) -0.007(2) 0.038(3) -0.017(2)
C35 0.038(2) 0.044(2) 0.076(3) -0.0002(19) 0.017(2) 0.0007(16)
C36 0.050(3) 0.071(3) 0.083(3) -0.015(2) 0.017(2) -0.014(2)
C37 0.072(4) 0.130(6) 0.152(7) 0.016(5) 0.045(4) -0.023(4)
C38 0.070(4) 0.151(6) 0.141(6) -0.053(5) -0.032(4) -0.041(4)
C39 0.062(3) 0.127(5) 0.065(3) -0.012(3) 0.023(3) -0.039(3)

loop_
_atom_type_symbol
_atom_type_description
_atom_type_scat_dispersion_real
_atom_type_scat_dispersion_imag
_atom_type_scat_source
C C 0.0033 0.0016 'International Tables Vol C Tables 4.2.6.8 and 6.1.1.4'
H H 0.0000 0.0000 'International Tables Vol C Tables 4.2.6.8 and 6.1.1.4'
N N 0.0061 0.0033 'International Tables Vol C Tables 4.2.6.8 and 6.1.1.4'
O O 0.0106 0.0060 'International Tables Vol C Tables 4.2.6.8 and 6.1.1.4'
Cu Cu 0.3201 1.2651 'International Tables Vol C Tables 4.2.6.8 and 6.1.1.4'

loop_
_geom_angle_atom_site_label_1
_geom_angle_atom_site_label_2
_geom_angle_atom_site_label_3
_geom_angle
N5 Cu1 N6 165.86(15)
N5 Cu1 N4 84.25(16)
N6 Cu1 N4 81.83(17)
N5 Cu1 O1 95.84(13)
N6 Cu1 O1 94.19(14)
N4 Cu1 O1 145.29(19)
N5 Cu1 O1W 95.62(17)
N6 Cu1 O1W 92.28(17)
N4 Cu1 O1W 114.0(2)
O1 Cu1 O1W 100.6(2)
O3W Cu2 O2W 87.46(14)
O3W Cu2 N8 173.38(14)
O2W Cu2 N8 90.17(12)
O3W Cu2 N9 86.72(14)
O2W Cu2 N9 171.01(15)
N8 Cu2 N9 94.87(12)
O3W Cu2 O4W 90.25(15)
O2W Cu2 O4W 90.79(15)
N8 Cu2 O4W 95.96(13)
N9 Cu2 O4W 96.07(15)
O5W Cu3 N12 91.57(16)
O5W Cu3 O6W 86.31(15)
N12 Cu3 O6W 172.72(14)
O5W Cu3 N11 174.33(14)
N12 Cu3 N11 94.03(14)
O6W Cu3 N11 88.03(13)
O5W Cu3 O4 85.54(13)
N12 Cu3 O4 97.13(14)
O6W Cu3 O4 89.65(14)
N11 Cu3 O4 94.61(13)
C3 N1 C1 111.6(4)
C2 N2 C1 111.7(3)
C3 N3 C2 113.3(3)
C10 N4 C4 114.6(4)
C10 N4 C1 106.8(4)
C4 N4 C1 105.0(4)
C10 N4 Cu1 112.8(3)
C4 N4 Cu1 110.8(3)
C1 N4 Cu1 106.1(3)
C9 N5 C5 118.1(4)
C9 N5 Cu1 127.5(3)
C5 N5 Cu1 114.2(3)
C15 N6 C11 122.9(4)
C15 N6 Cu1 124.7(3)
C11 N6 Cu1 112.4(3)
C3 N7 C16 118.5(3)
C3 N7 C22 119.1(3)
C16 N7 C22 114.3(3)
C17 N8 C21 118.0(3)
C17 N8 Cu2 124.2(2)
C21 N8 Cu2 117.7(3)
C23 N9 C27 118.9(4)
C23 N9 Cu2 119.4(3)
C27 N9 Cu2 121.6(3)
C2 N10 C28 115.4(3)
C2 N10 C34 116.7(3)
C28 N10 C34 113.5(4)
C29 N11 C33 120.2(3)
C29 N11 Cu3 118.6(2)
C33 N11 Cu3 120.2(3)
C35 N12 C39 117.1(4)
C35 N12 Cu3 122.9(3)
C39 N12 Cu3 119.6(3)
O2 N13 O3 128.0(6)
O2 N13 O1 114.3(4)
O3 N13 O1 117.4(6)
N13 O1 Cu1 105.5(3)
O5 N14 O6 125.1(5)
O5 N14 O4 119.8(4)
O6 N14 O4 114.9(5)
N14 O4 Cu3 128.1(3)
N1 C1 N2 130.6(4)
N1 C1 N4 115.0(4)
N2 C1 N4 114.2(4)
N2 C2 N3 124.5(3)
N2 C2 N10 118.6(4)
N3 C2 N10 116.8(3)
N1 C3 N3 128.2(4)
N1 C3 N7 116.0(3)
N3 C3 N7 115.8(3)
C5 C4 N4 102.8(4)
N5 C5 C6 120.3(4)
N5 C5 C4 120.4(4)
C6 C5 C4 119.3(5)
C5 C6 C7 118.2(5)
C8 C7 C6 117.9(5)
C7 C8 C9 118.6(6)
N5 C9 C8 126.6(5)
N4 C10 C11 104.9(4)
N6 C11 C12 119.7(4)
N6 C11 C10 119.8(4)
C12 C11 C10 120.2(4)
C13 C12 C11 122.5(5)
C12 C13 C14 116.7(5)
C15 C14 C13 120.3(6)
N6 C15 C14 116.4(6)
N7 C16 C17 114.5(3)
N8 C17 C18 123.6(3)
N8 C17 C16 121.4(3)
C18 C17 C16 115.0(3)
C19 C18 C17 118.0(4)
C20 C19 C18 120.4(4)
C19 C20 C21 118.1(4)
N8 C21 C20 121.9(4)
C23 C22 N7 113.0(3)
N9 C23 C24 119.6(4)
N9 C23 C22 121.5(4)
C24 C23 C22 118.6(5)
C25 C24 C23 117.5(6)
C26 C25 C24 123.5(6)
C25 C26 C27 117.0(5)
N9 C27 C26 123.3(5)
C29 C28 N10 113.1(3)
N11 C29 C30 119.4(4)
N11 C29 C28 119.1(3)
C30 C29 C28 121.5(4)
C31 C30 C29 120.3(5)
C32 C31 C30 118.1(5)
C31 C32 C33 119.9(4)
N11 C33 C32 122.1(4)
N10 C34 C35 112.3(4)
N12 C35 C36 123.4(4)
N12 C35 C34 119.6(4)
C36 C35 C34 116.6(4)
C37 C36 C35 120.5(5)
C36 C37 C38 119.0(6)
C39 C38 C37 114.4(5)
N12 C39 C38 125.3(5)
O7 N15 O8 117.5(11)
O7 N15 O9 133.1(12)
O8 N15 O9 108.6(10)
O11 N16 O10 126.9(7)
O11 N16 O12 125.6(7)
O10 N16 O12 107.6(7)
O13 N17 O14 125.9(6)
O13 N17 O15 115.9(6)
O14 N17 O15 118.1(5)
O18 N18 O16 118.6(12)
O18 N18 O17 118.7(11)
O16 N18 O17 114.8(10)

loop_
_geom_bond_atom_site_label_1
_geom_bond_atom_site_label_2
_geom_bond_distance
Cu1 N5 1.940(3)
Cu1 N6 1.968(3)
Cu1 N4 2.007(5)
Cu1 O1 2.082(3)
Cu1 O1W 2.100(5)
Cu2 O3W 1.984(3)
Cu2 O2W 1.997(3)
Cu2 N8 2.002(3)
Cu2 N9 2.007(3)
Cu2 O4W 2.341(4)
Cu3 O5W 1.977(3)
Cu3 N12 2.001(3)
Cu3 O6W 2.003(3)
Cu3 N11 2.035(3)
Cu3 O4 2.435(3)
N1 C3 1.276(5)
N1 C1 1.291(5)
N2 C2 1.308(5)
N2 C1 1.332(5)
N3 C3 1.330(5)
N3 C2 1.362(5)
N4 C10 1.460(6)
N4 C4 1.556(6)
N4 C1 1.662(6)
N5 C9 1.311(6)
N5 C5 1.323(5)
N6 C15 1.307(6)
N6 C11 1.357(5)
N7 C3 1.408(5)
N7 C16 1.464(5)
N7 C22 1.478(5)
N8 C17 1.298(4)
N8 C21 1.313(5)
N9 C23 1.351(6)
N9 C27 1.355(5)
N10 C2 1.367(5)
N10 C28 1.491(5)
N10 C34 1.494(5)
N11 C29 1.312(5)
N11 C33 1.326(5)
N12 C35 1.290(5)
N12 C39 1.338(6)
N13 O2 1.168(5)
N13 O3 1.176(5)
N13 O1 1.316(5)
N14 O5 1.201(5)
N14 O6 1.234(5)
N14 O4 1.258(5)
C4 C5 1.544(6)
C5 C6 1.421(6)
C6 C7 1.450(8)
C7 C8 1.324(8)
C8 C9 1.358(7)
C10 C11 1.511(7)
C11 C12 1.391(6)
C12 C13 1.267(9)
C13 C14 1.460(10)
C14 C15 1.421(8)
C16 C17 1.563(5)
C17 C18 1.374(5)
C18 C19 1.356(6)
C19 C20 1.322(6)
C20 C21 1.415(6)
C22 C23 1.441(6)
C23 C24 1.438(6)
C24 C25 1.374(8)
C25 C26 1.324(9)
C26 C27 1.396(7)
C28 C29 1.475(5)
C29 C30 1.391(5)
C30 C31 1.369(6)
C31 C32 1.345(7)
C32 C33 1.351(6)
C34 C35 1.521(7)
C35 C36 1.384(6)
C36 C37 1.288(8)
C37 C38 1.473(10)
C38 C39 1.355(8)
N15 O7 1.149(11)
N15 O8 1.202(9)
N15 O9 1.206(9)
N16 O11 1.153(6)
N16 O10 1.220(7)
N16 O12 1.303(7)
N17 O13 1.172(6)
N17 O14 1.189(6)
N17 O15 1.272(6)
N18 O18 1.206(12)
N18 O16 1.222(9)
N18 O17 1.284(9)
